data_7006752
loop_
_publ_author_name
'Yamada, Susumu'
'Yasui, Masanori'
'Nogami, Takashi'
'Ishida, Takayuki'

_publ_section_title
;
 Self-assembled meso-helicates of linear trinuclear nickel(II)-radical
 complexes with triple pyrazolate bridges.
;
_journal_issue 13
_journal_name_full 'Dalton transactions (Cambridge, England : 2003)'
_journal_page_first 1622
_journal_page_last 1626
_journal_paper_doi 10.1039/b513618k
_journal_year 2006
_chemical_formula_moiety 'C60 H84 N24 Ni3 O6 2(C2 H3 N1) 3(H2 O1)'
_chemical_formula_sum 'C64 H96 N26 Ni3 O9'
_chemical_formula_weight 1549.80
_space_group_IT_number 205
_symmetry_cell_setting cubic
_symmetry_space_group_name_Hall '-P 2ac 2ab 3'
_symmetry_space_group_name_H-M 'P a -3'
_atom_sites_solution_hydrogens geom
_atom_sites_solution_primary direct
_atom_sites_solution_secondary difmap
_audit_creation_method SHELXL-97
_cell_angle_alpha 90.00
_cell_angle_beta 90.00
_cell_angle_gamma 90.00
_cell_formula_units_Z 4
_cell_length_a 20.827(2)
_cell_length_b 20.827(2)
_cell_length_c 20.827(2)
_cell_measurement_reflns_used 61025
_cell_measurement_temperature 98(2)
_cell_measurement_theta_max 27.47
_cell_measurement_theta_min 3.09
_cell_volume 9034.0(15)
_computing_cell_refinement PROCESS-AUTO(1998)
_computing_data_collection PROCESS-AUTO(1998)
_computing_data_reduction PROCESS-AUTO(1998)
_computing_structure_refinement 'SHELXL-97 (Sheldrick, 1997)'
_computing_structure_solution 'SHELXS-97 (Sheldrick, 1997)'
_diffrn_ambient_temperature 98(2)
_diffrn_detector_area_resol_mean 0.1
_diffrn_measured_fraction_theta_full 0.997
_diffrn_measured_fraction_theta_max 0.997
_diffrn_measurement_device_type 'Rigaku R-AXIS Rapid'
_diffrn_measurement_method 'omega scan'
_diffrn_radiation_monochromator graphite
_diffrn_radiation_source 'fine-focus sealed tube'
_diffrn_radiation_type MoK\a
_diffrn_radiation_wavelength 0.71073
_diffrn_reflns_av_R_equivalents 0.043
_diffrn_reflns_av_sigmaI/netI 0.0142
_diffrn_reflns_limit_h_max 26
_diffrn_reflns_limit_h_min 2
_diffrn_reflns_limit_k_max 19
_diffrn_reflns_limit_k_min 0
_diffrn_reflns_limit_l_max 18
_diffrn_reflns_limit_l_min 0
_diffrn_reflns_number 83036
_diffrn_reflns_theta_full 27.47
_diffrn_reflns_theta_max 27.47
_diffrn_reflns_theta_min 3.24
_exptl_absorpt_coefficient_mu 0.678
_exptl_absorpt_correction_T_max 0.7909
_exptl_absorpt_correction_T_min 0.7404
_exptl_absorpt_correction_type numerical
_exptl_absorpt_process_details 'Shape (Higashi,1999)'
_exptl_crystal_colour colorless
_exptl_crystal_density_diffrn 1.139
_exptl_crystal_density_method 'not measured'
_exptl_crystal_description block
_exptl_crystal_F_000 3272
_exptl_crystal_size_max 0.30
_exptl_crystal_size_mid 0.30
_exptl_crystal_size_min 0.30
_refine_diff_density_max 1.882
_refine_diff_density_min -0.460
_refine_diff_density_rms 0.155
_refine_ls_extinction_method none
_refine_ls_goodness_of_fit_ref 1.091
_refine_ls_hydrogen_treatment mixed
_refine_ls_matrix_type full
_refine_ls_number_parameters 208
_refine_ls_number_reflns 3457
_refine_ls_number_restraints 4
_refine_ls_restrained_S_all 1.091
_refine_ls_R_factor_all 0.0810
_refine_ls_R_factor_gt 0.0742
_refine_ls_shift/su_max 0.000
_refine_ls_shift/su_mean 0.000
_refine_ls_structure_factor_coef Fsqd
_refine_ls_weighting_details 'calc w=1/[\s^2^(Fo^2^)+(0.1892P)^2^+8.9900P] where P=(Fo^2^+2Fc^2^)/3'
_refine_ls_weighting_scheme calc
_refine_ls_wR_factor_gt 0.2531
_refine_ls_wR_factor_ref 0.2622
_reflns_number_gt 2957
_reflns_number_total 3457
_reflns_threshold_expression >2sigma(I)
_cod_data_source_file b513618k.txt
_cod_data_source_block '[Ni3(pzIN)6]_x(solvent)'
_cod_original_cell_volume 9034.5(17)
_cod_original_sg_symbol_H-M Pa-3
_cod_original_formula_sum 'C64 H96 N26 Ni3 O9 '
_cod_database_code 7006752

loop_
_symmetry_equiv_pos_as_xyz
'x, y, z'
'z, x, y'
'y, z, x'
'x+1/2, -y+1/2, -z'
'z+1/2, -x+1/2, -y'
'y+1/2, -z+1/2, -x'
'-x, y+1/2, -z+1/2'
'-z, x+1/2, -y+1/2'
'-y, z+1/2, -x+1/2'
'-x+1/2, -y, z+1/2'
'-z+1/2, -x, y+1/2'
'-y+1/2, -z, x+1/2'
'-x, -y, -z'
'-z, -x, -y'
'-y, -z, -x'
'-x-1/2, y-1/2, z'
'-z-1/2, x-1/2, y'
'-y-1/2, z-1/2, x'
'x, -y-1/2, z-1/2'
'z, -x-1/2, y-1/2'
'y, -z-1/2, x-1/2'
'x-1/2, y, -z-1/2'
'z-1/2, x, -y-1/2'
'y-1/2, z, -x-1/2'

loop_
_atom_site_label
_atom_site_type_symbol
_atom_site_fract_x
_atom_site_fract_y
_atom_site_fract_z
_atom_site_U_iso_or_equiv
_atom_site_adp_type
_atom_site_occupancy
_atom_site_symmetry_multiplicity
_atom_site_calc_flag
_atom_site_refinement_flags
_atom_site_disorder_assembly
_atom_site_disorder_group
Ni1 Ni 0.0000 0.0000 0.0000 0.0216(3) Uani 1 6 d S . .
Ni2 Ni 0.100780(17) 0.100780(17) 0.100780(17) 0.0262(3) Uani 1 3 d S . .
O1 O 0.09866(13) 0.10953(13) 0.20116(13) 0.0420(7) Uani 1 1 d . A .
N1 N 0.05576(16) 0.14837(14) 0.22576(13) 0.0373(7) Uani 1 1 d . . .
N2 N -0.0372(2) 0.1969(2) 0.2452(2) 0.0664(12) Uani 1 1 d . . .
N3 N 0.00462(14) 0.09768(12) 0.10734(12) 0.0265(6) Uani 1 1 d . A .
N4 N -0.03390(12) 0.07119(12) 0.06246(11) 0.0251(6) Uani 1 1 d . A .
C1 C -0.00519(19) 0.15844(19) 0.20639(17) 0.0414(9) Uani 1 1 d . A .
C4 C -0.03305(16) 0.12739(15) 0.15022(15) 0.0322(7) Uani 1 1 d . . .
C5 C -0.09742(16) 0.12196(18) 0.13307(18) 0.0367(8) Uani 1 1 d . A .
H5 H -0.1340 0.1389 0.1544 0.043(12) Uiso 1 1 calc R . .
C6 C -0.09495(15) 0.08582(17) 0.07719(17) 0.0313(7) Uani 1 1 d . . .
H6 H -0.1313 0.0732 0.0528 0.043(11) Uiso 1 1 calc R A .
C2 C 0.0660(3) 0.1791(3) 0.2898(2) 0.0507(15) Uani 0.858(7) 1 d P A 1
C3 C 0.0100(3) 0.2290(3) 0.2883(3) 0.0582(15) Uani 0.858(7) 1 d P A 1
C21 C 0.1328(3) 0.2038(3) 0.2975(3) 0.0615(16) Uani 0.858(7) 1 d P A 1
H11 H 0.1546 0.2032 0.2558 0.074 Uiso 0.858(7) 1 calc PR A 1
H12 H 0.1562 0.1765 0.3278 0.074 Uiso 0.858(7) 1 calc PR A 1
H13 H 0.1315 0.2479 0.3138 0.074 Uiso 0.858(7) 1 calc PR A 1
C22 C 0.0526(5) 0.1241(3) 0.3397(2) 0.081(2) Uani 0.858(7) 1 d P A 1
H14 H 0.0261 0.1409 0.3748 0.097 Uiso 0.858(7) 1 calc PR A 1
H15 H 0.0934 0.1082 0.3569 0.097 Uiso 0.858(7) 1 calc PR A 1
H16 H 0.0298 0.0888 0.3184 0.097 Uiso 0.858(7) 1 calc PR A 1
C31 C -0.0201(5) 0.2431(5) 0.3523(4) 0.105(3) Uani 0.858(7) 1 d P A 1
H31 H 0.0108 0.2661 0.3794 0.125 Uiso 0.858(7) 1 calc PR A 1
H32 H -0.0323 0.2028 0.3732 0.125 Uiso 0.858(7) 1 calc PR A 1
H33 H -0.0584 0.2698 0.3461 0.125 Uiso 0.858(7) 1 calc PR A 1
C32 C 0.0310(3) 0.2910(3) 0.2562(3) 0.0676(17) Uani 0.858(7) 1 d P A 1
H34 H 0.0192 0.2899 0.2107 0.081 Uiso 0.858(7) 1 calc PR A 1
H35 H 0.0777 0.2956 0.2602 0.081 Uiso 0.858(7) 1 calc PR A 1
H36 H 0.0098 0.3274 0.2771 0.081 Uiso 0.858(7) 1 calc PR A 1
C2B C 0.0692(15) 0.201(3) 0.291(3) 0.11(3) Uiso 0.142(7) 1 d PD A 2
C3B C 0.0122(19) 0.2038(13) 0.3067(17) 0.057(10) Uiso 0.142(7) 1 d PD A 2
C21B C 0.1079(13) 0.2480(12) 0.2486(12) 0.040(6) Uiso 0.142(7) 1 d PD A 2
H11B H 0.0784 0.2786 0.2285 0.048 Uiso 0.142(7) 1 calc PR A 2
H12B H 0.1308 0.2240 0.2152 0.048 Uiso 0.142(7) 1 calc PR A 2
H13B H 0.1389 0.2712 0.2753 0.048 Uiso 0.142(7) 1 calc PR A 2
C22B C 0.1211(13) 0.1604(13) 0.3263(13) 0.041(6) Uiso 0.142(7) 1 d PD A 2
H14B H 0.1222 0.1727 0.3717 0.049 Uiso 0.142(7) 1 calc PR A 2
H15B H 0.1631 0.1684 0.3067 0.049 Uiso 0.142(7) 1 calc PR A 2
H16B H 0.1106 0.1146 0.3227 0.049 Uiso 0.142(7) 1 calc PR A 2
C31B C -0.0153(16) 0.1541(15) 0.3549(15) 0.053(7) Uiso 0.142(7) 1 d PD A 2
H31B H -0.0161 0.1730 0.3980 0.064 Uiso 0.142(7) 1 calc PR A 2
H32B H 0.0119 0.1157 0.3551 0.064 Uiso 0.142(7) 1 calc PR A 2
H33B H -0.0590 0.1424 0.3421 0.064 Uiso 0.142(7) 1 calc PR A 2
C32B C -0.0060(16) 0.2738(14) 0.3245(19) 0.055(8) Uiso 0.142(7) 1 d PD A 2
H34B H -0.0374 0.2902 0.2935 0.066 Uiso 0.142(7) 1 calc PR A 2
H35B H 0.0326 0.3007 0.3236 0.066 Uiso 0.142(7) 1 calc PR A 2
H36B H -0.0247 0.2746 0.3677 0.066 Uiso 0.142(7) 1 calc PR A 2
O10 O 0.0000 0.0000 0.5000 0.175(10) Uani 1 6 d S . .
N10 N 0.1499(7) 0.0093(8) 0.4325(11) 0.095(6) Uani 0.33 1 d P . .
C11 C 0.1902(6) -0.0197(6) 0.4458(7) 0.051(3) Uani 0.33 1 d P . .
C10 C 0.2562(5) -0.0322(5) 0.4737(5) 0.0099(19) Uiso 0.20 1 d P . .
C10B C 0.2219(9) -0.0772(9) 0.4538(9) 0.018(3) Uiso 0.13 1 d P . .
O20 O 0.3083(6) 0.3083(6) 0.3083(6) 0.114(6) Uani 0.50 3 d SP . .
O20B O 0.2749(13) 0.3559(10) 0.2693(10) 0.072(6) Uani 0.17 1 d P . .

loop_
_atom_site_aniso_label
_atom_site_aniso_U_11
_atom_site_aniso_U_22
_atom_site_aniso_U_33
_atom_site_aniso_U_23
_atom_site_aniso_U_13
_atom_site_aniso_U_12
Ni1 0.0216(3) 0.0216(3) 0.0216(3) -0.00262(16) -0.00262(16) -0.00262(16)
Ni2 0.0262(3) 0.0262(3) 0.0262(3) -0.00421(12) -0.00421(12) -0.00421(12)
O1 0.0558(17) 0.0395(14) 0.0306(13) -0.0061(10) -0.0093(10) -0.0021(11)
N1 0.0506(17) 0.0347(14) 0.0268(13) -0.0084(11) -0.0013(12) -0.0067(12)
N2 0.059(2) 0.077(3) 0.063(2) -0.049(2) 0.0206(19) -0.019(2)
N3 0.0317(14) 0.0233(12) 0.0243(12) -0.0047(9) -0.0013(9) -0.0031(9)
N4 0.0250(12) 0.0260(12) 0.0243(11) -0.0031(9) -0.0013(9) -0.0030(9)
C1 0.051(2) 0.0417(19) 0.0314(17) -0.0116(14) 0.0095(15) -0.0131(15)
C4 0.0386(17) 0.0289(15) 0.0292(15) -0.0053(12) 0.0046(12) -0.0045(12)
C5 0.0323(17) 0.0374(17) 0.0405(19) -0.0066(15) 0.0100(13) -0.0013(13)
C6 0.0266(14) 0.0318(15) 0.0355(17) -0.0025(14) 0.0022(12) -0.0019(12)
C2 0.082(4) 0.043(3) 0.028(2) -0.0191(18) -0.013(2) -0.003(2)
C3 0.080(4) 0.053(3) 0.042(3) -0.029(3) 0.001(3) 0.000(3)
C21 0.080(4) 0.052(3) 0.052(3) -0.015(2) -0.028(3) -0.007(3)
C22 0.149(7) 0.067(4) 0.026(2) -0.007(2) -0.002(3) -0.025(4)
C31 0.165(9) 0.092(6) 0.057(4) -0.052(4) 0.018(5) 0.007(6)
C32 0.081(4) 0.050(3) 0.072(4) -0.019(3) -0.021(3) -0.004(3)
O10 0.175(10) 0.175(10) 0.175(10) -0.003(8) 0.003(8) 0.003(8)
N10 0.053(8) 0.080(10) 0.152(18) 0.050(11) 0.004(9) -0.011(7)
C11 0.047(6) 0.036(5) 0.070(8) 0.017(5) 0.019(6) 0.017(5)
O20 0.114(6) 0.114(6) 0.114(6) -0.005(7) -0.005(7) -0.005(7)
O20B 0.102(17) 0.053(11) 0.062(12) 0.029(10) -0.021(12) 0.012(11)

loop_
_atom_type_symbol
_atom_type_description
_atom_type_scat_dispersion_real
_atom_type_scat_dispersion_imag
_atom_type_scat_source
C C 0.0033 0.0016 'International Tables Vol C Tables 4.2.6.8 and 6.1.1.4'
H H 0.0000 0.0000 'International Tables Vol C Tables 4.2.6.8 and 6.1.1.4'
N N 0.0061 0.0033 'International Tables Vol C Tables 4.2.6.8 and 6.1.1.4'
O O 0.0106 0.0060 'International Tables Vol C Tables 4.2.6.8 and 6.1.1.4'
Ni Ni 0.3393 1.1124 'International Tables Vol C Tables 4.2.6.8 and 6.1.1.4'

loop_
_geom_angle_atom_site_label_1
_geom_angle_atom_site_label_2
_geom_angle_atom_site_label_3
_geom_angle
_geom_angle_site_symmetry_1
_geom_angle_site_symmetry_3
_geom_angle_publ_flag
N4 Ni1 N4 90.47(9) 13 15 ?
N4 Ni1 N4 89.53(9) 13 2 ?
N4 Ni1 N4 89.53(9) 15 2 ?
N4 Ni1 N4 89.53(9) 13 3 ?
N4 Ni1 N4 180.00(19) 15 3 ?
N4 Ni1 N4 90.47(9) 2 3 ?
N4 Ni1 N4 180.00(19) 13 . ?
N4 Ni1 N4 89.53(9) 15 . ?
N4 Ni1 N4 90.47(9) 2 . ?
N4 Ni1 N4 90.47(9) 3 . ?
N4 Ni1 N4 90.47(9) 13 14 ?
N4 Ni1 N4 90.47(9) 15 14 ?
N4 Ni1 N4 180.00(19) 2 14 ?
N4 Ni1 N4 89.53(9) 3 14 ?
N4 Ni1 N4 89.53(9) . 14 ?
N3 Ni2 N3 92.17(10) 2 . ?
N3 Ni2 N3 92.17(10) 2 3 ?
N3 Ni2 N3 92.17(10) . 3 ?
N3 Ni2 O1 85.07(10) 2 2 ?
N3 Ni2 O1 170.61(11) . 2 ?
N3 Ni2 O1 96.89(10) 3 2 ?
N3 Ni2 O1 96.89(10) 2 . ?
N3 Ni2 O1 85.07(10) . . ?
N3 Ni2 O1 170.61(11) 3 . ?
O1 Ni2 O1 86.35(11) 2 . ?
N3 Ni2 O1 170.61(11) 2 3 ?
N3 Ni2 O1 96.89(10) . 3 ?
N3 Ni2 O1 85.07(10) 3 3 ?
O1 Ni2 O1 86.35(11) 2 3 ?
O1 Ni2 O1 86.35(11) . 3 ?
N1 O1 Ni2 117.2(2) . . ?
O1 N1 C1 128.4(3) . . ?
O1 N1 C2 121.1(3) . . ?
C1 N1 C2 109.5(3) . . ?
O1 N1 C2B 125.0(11) . . ?
C1 N1 C2B 106.5(11) . . ?
C2 N1 C2B 12.8(9) . . ?
C1 N2 C3 108.0(4) . . ?
C1 N2 C3B 102.3(12) . . ?
C3 N2 C3B 23.3(9) . . ?
C4 N3 N4 107.6(3) . . ?
C4 N3 Ni2 127.9(2) . . ?
N4 N3 Ni2 123.97(19) . . ?
C6 N4 N3 108.2(3) . . ?
C6 N4 Ni1 128.4(2) . . ?
N3 N4 Ni1 121.27(19) . . ?
N2 C1 N1 112.8(3) . . ?
N2 C1 C4 124.1(4) . . ?
N1 C1 C4 123.1(3) . . ?
N3 C4 C5 110.8(3) . . ?
N3 C4 C1 120.4(3) . . ?
C5 C4 C1 128.7(3) . . ?
C6 C5 C4 102.9(3) . . ?
N4 C6 C5 110.5(3) . . ?
C21 C2 N1 112.1(5) . . ?
C21 C2 C3 118.0(6) . . ?
N1 C2 C3 99.3(4) . . ?
C21 C2 C22 110.2(5) . . ?
N1 C2 C22 104.6(4) . . ?
C3 C2 C22 111.4(6) . . ?
N2 C3 C31 110.3(6) . . ?
N2 C3 C32 107.9(5) . . ?
C31 C3 C32 110.1(6) . . ?
N2 C3 C2 101.9(4) . . ?
C31 C3 C2 115.1(7) . . ?
C32 C3 C2 111.0(6) . . ?
C3B C2B C22B 125(3) . . ?
C3B C2B C21B 128(3) . . ?
C22B C2B C21B 105(2) . . ?
C3B C2B N1 95(4) . . ?
C22B C2B N1 98(4) . . ?
C21B C2B N1 92(3) . . ?
C2B C3B C31B 119(3) . . ?
C2B C3B C32B 111(4) . . ?
C31B C3B C32B 112(3) . . ?
C2B C3B N2 113(4) . . ?
C31B C3B N2 102(2) . . ?
C32B C3B N2 97(2) . . ?
N10 C11 C10B 153.8(19) . . ?
N10 C11 C10 155.3(17) . . ?
C10B C11 C10 50.9(10) . . ?
C10B C10 C11 58.9(11) . . ?
C10 C10B C11 70.3(12) . . ?
O20B O20 O20B 115.9(8) 3 2 ?
O20B O20 O20B 115.9(8) 3 . ?
O20B O20 O20B 115.9(8) 2 . ?

loop_
_geom_bond_atom_site_label_1
_geom_bond_atom_site_label_2
_geom_bond_distance
_geom_bond_site_symmetry_2
_geom_bond_publ_flag
Ni1 N4 2.095(2) 13 ?
Ni1 N4 2.095(2) 15 ?
Ni1 N4 2.095(2) 2 ?
Ni1 N4 2.095(2) 3 ?
Ni1 N4 2.095(2) . ?
Ni1 N4 2.095(2) 14 ?
Ni2 N3 2.008(3) 2 ?
Ni2 N3 2.008(3) . ?
Ni2 N3 2.008(3) 3 ?
Ni2 O1 2.099(3) 2 ?
Ni2 O1 2.099(3) . ?
Ni2 O1 2.099(3) 3 ?
O1 N1 1.310(4) . ?
N1 C1 1.348(5) . ?
N1 C2 1.495(5) . ?
N1 C2B 1.76(8) . ?
N2 C1 1.319(5) . ?
N2 C3 1.490(7) . ?
N2 C3B 1.65(4) . ?
N3 C4 1.340(4) . ?
N3 N4 1.350(3) . ?
N4 C6 1.343(4) . ?
C1 C4 1.457(5) . ?
C4 C5 1.392(5) . ?
C5 C6 1.387(5) . ?
C2 C21 1.492(9) . ?
C2 C3 1.562(9) . ?
C2 C22 1.573(9) . ?
C3 C31 1.503(8) . ?
C3 C32 1.517(10) . ?
C2B C3B 1.23(5) . ?
C2B C22B 1.550(10) . ?
C2B C21B 1.551(10) . ?
C3B C31B 1.550(10) . ?
C3B C32B 1.551(10) . ?
N10 C11 1.072(19) . ?
C11 C10B 1.38(2) . ?
C11 C10 1.514(17) . ?
C10 C10B 1.25(2) . ?
O20 O20B 1.458(18) 3 ?
O20 O20B 1.458(18) 2 ?
O20 O20B 1.458(18) . ?

loop_
_geom_torsion_atom_site_label_1
_geom_torsion_atom_site_label_2
_geom_torsion_atom_site_label_3
_geom_torsion_atom_site_label_4
_geom_torsion
_geom_torsion_site_symmetry_1
_geom_torsion_site_symmetry_2
_geom_torsion_site_symmetry_3
_geom_torsion_site_symmetry_4
_geom_torsion_publ_flag
N3 Ni2 O1 N1 -134.6(2) 2 . . . ?
N3 Ni2 O1 N1 -43.0(2) . . . . ?
N3 Ni2 O1 N1 30.3(8) 3 . . . ?
O1 Ni2 O1 N1 140.8(2) 2 . . . ?
O1 Ni2 O1 N1 54.2(3) 3 . . . ?
Ni2 O1 N1 C1 38.0(5) . . . . ?
Ni2 O1 N1 C2 -154.4(4) . . . . ?
Ni2 O1 N1 C2B -139.7(10) . . . . ?
N3 Ni2 N3 C4 129.2(3) 2 . . . ?
N3 Ni2 N3 C4 -138.6(3) 3 . . . ?
O1 Ni2 N3 C4 56.5(8) 2 . . . ?
O1 Ni2 N3 C4 32.5(3) . . . . ?
O1 Ni2 N3 C4 -53.3(3) 3 . . . ?
N3 Ni2 N3 N4 -60.29(18) 2 . . . ?
N3 Ni2 N3 N4 32.0(2) 3 . . . ?
O1 Ni2 N3 N4 -133.0(6) 2 . . . ?
O1 Ni2 N3 N4 -157.0(2) . . . . ?
O1 Ni2 N3 N4 117.3(2) 3 . . . ?
C4 N3 N4 C6 1.3(3) . . . . ?
Ni2 N3 N4 C6 -170.9(2) . . . . ?
C4 N3 N4 Ni1 -163.4(2) . . . . ?
Ni2 N3 N4 Ni1 24.4(3) . . . . ?
N4 Ni1 N4 C6 65(7) 13 . . . ?
N4 Ni1 N4 C6 -39.9(3) 15 . . . ?
N4 Ni1 N4 C6 -129.4(3) 2 . . . ?
N4 Ni1 N4 C6 140.1(3) 3 . . . ?
N4 Ni1 N4 C6 50.6(3) 14 . . . ?
N4 Ni1 N4 N3 -134(6) 13 . . . ?
N4 Ni1 N4 N3 121.41(17) 15 . . . ?
N4 Ni1 N4 N3 31.89(19) 2 . . . ?
N4 Ni1 N4 N3 -58.59(17) 3 . . . ?
N4 Ni1 N4 N3 -148.11(19) 14 . . . ?
C3 N2 C1 N1 14.0(6) . . . . ?
C3B N2 C1 N1 -9.4(11) . . . . ?
C3 N2 C1 C4 -168.8(4) . . . . ?
C3B N2 C1 C4 167.8(10) . . . . ?
O1 N1 C1 N2 174.6(4) . . . . ?
C2 N1 C1 N2 5.8(5) . . . . ?
C2B N1 C1 N2 -7.3(10) . . . . ?
O1 N1 C1 C4 -2.6(6) . . . . ?
C2 N1 C1 C4 -171.4(4) . . . . ?
C2B N1 C1 C4 175.5(9) . . . . ?
N4 N3 C4 C5 -1.4(4) . . . . ?
Ni2 N3 C4 C5 170.4(2) . . . . ?
N4 N3 C4 C1 177.4(3) . . . . ?
Ni2 N3 C4 C1 -10.9(5) . . . . ?
N2 C1 C4 N3 168.9(4) . . . . ?
N1 C1 C4 N3 -14.2(5) . . . . ?
N2 C1 C4 C5 -12.6(7) . . . . ?
N1 C1 C4 C5 164.3(4) . . . . ?
N3 C4 C5 C6 0.9(4) . . . . ?
C1 C4 C5 C6 -177.7(4) . . . . ?
N3 N4 C6 C5 -0.7(4) . . . . ?
Ni1 N4 C6 C5 162.6(2) . . . . ?
C4 C5 C6 N4 -0.1(4) . . . . ?
O1 N1 C2 C21 43.4(7) . . . . ?
C1 N1 C2 C21 -146.8(5) . . . . ?
C2B N1 C2 C21 -68(5) . . . . ?
O1 N1 C2 C3 168.8(4) . . . . ?
C1 N1 C2 C3 -21.4(6) . . . . ?
C2B N1 C2 C3 57(5) . . . . ?
O1 N1 C2 C22 -76.0(6) . . . . ?
C1 N1 C2 C22 93.8(5) . . . . ?
C2B N1 C2 C22 172(5) . . . . ?
C1 N2 C3 C31 -149.2(6) . . . . ?
C3B N2 C3 C31 -70(3) . . . . ?
C1 N2 C3 C32 90.4(6) . . . . ?
C3B N2 C3 C32 170(3) . . . . ?
C1 N2 C3 C2 -26.6(6) . . . . ?
C3B N2 C3 C2 53(3) . . . . ?
C21 C2 C3 N2 148.7(5) . . . . ?
N1 C2 C3 N2 27.4(6) . . . . ?
C22 C2 C3 N2 -82.3(5) . . . . ?
C21 C2 C3 C31 -92.0(8) . . . . ?
N1 C2 C3 C31 146.8(6) . . . . ?
C22 C2 C3 C31 37.1(8) . . . . ?
C21 C2 C3 C32 34.0(6) . . . . ?
N1 C2 C3 C32 -87.2(5) . . . . ?
C22 C2 C3 C32 163.0(4) . . . . ?
O1 N1 C2B C3B -156.0(16) . . . . ?
C1 N1 C2B C3B 26(2) . . . . ?
C2 N1 C2B C3B -80(5) . . . . ?
O1 N1 C2B C22B -30(2) . . . . ?
C1 N1 C2B C22B 152.3(15) . . . . ?
C2 N1 C2B C22B 47(4) . . . . ?
O1 N1 C2B C21B 75.6(17) . . . . ?
C1 N1 C2B C21B -102.6(16) . . . . ?
C2 N1 C2B C21B 152(6) . . . . ?
C22B C2B C3B C31B -14(9) . . . . ?
C21B C2B C3B C31B -174(5) . . . . ?
N1 C2B C3B C31B 89(4) . . . . ?
C22B C2B C3B C32B 118(6) . . . . ?
C21B C2B C3B C32B -42(9) . . . . ?
N1 C2B C3B C32B -138(3) . . . . ?
C22B C2B C3B N2 -135(6) . . . . ?
C21B C2B C3B N2 65(8) . . . . ?
N1 C2B C3B N2 -31(2) . . . . ?
C1 N2 C3B C2B 32(3) . . . . ?
C3 N2 C3B C2B -75(4) . . . . ?
C1 N2 C3B C31B -98.0(19) . . . . ?
C3 N2 C3B C31B 155(4) . . . . ?
C1 N2 C3B C32B 147.3(19) . . . . ?
C3 N2 C3B C32B 40(2) . . . . ?
N10 C11 C10 C10B 176(4) . . . . ?
N10 C11 C10B C10 -177(4) . . . . ?
